data_4343082
loop_
_publ_author_name
'Dost\'al, Libor'
'Jambor, Roman'
'R\%u\<zi\<cka, Ale\<s'
'Jir\'asko, Robert'
'Ly\<cka, Anton\'in'
'Beckmann, Jens'
'Ketkov, Sergey'

_publ_section_title
;
 From Stiba- and Bismaheteroboroxines to N,C,N-Chelated
 Diorganoantimony(III) and Bismuth(III) Cations-An Unexpected Case of Aryl
 Group Migration.
;
_journal_issue 12
_journal_name_full 'Inorganic chemistry'
_journal_page_first 6010
_journal_page_last 6019
_journal_paper_doi 10.1021/acs.inorgchem.5b00893
_journal_volume 54
_journal_year 2015
_chemical_formula_moiety 'C28 H25 B2 F12 N2 O3 Sb'
_chemical_formula_sum 'C28 H25 B2 F12 N2 O3 Sb'
_chemical_formula_weight 808.87
_chemical_name_systematic
;
 ?
;
_space_group_crystal_system triclinic
_space_group_IT_number 2
_space_group_name_Hall '-P 1'
_space_group_name_H-M_alt 'P -1'
_symmetry_space_group_name_Hall '-P 1'
_symmetry_space_group_name_H-M 'P -1'
_atom_sites_solution_hydrogens difmap
_audit_creation_method SHELXL97
_cell_angle_alpha 65.607(4)
_cell_angle_beta 88.877(6)
_cell_angle_gamma 82.897(6)
_cell_formula_units_Z 2
_cell_length_a 9.4649(6)
_cell_length_b 12.8452(9)
_cell_length_c 14.5380(8)
_cell_measurement_reflns_used 31274
_cell_measurement_temperature 150(1)
_cell_measurement_theta_max 27.5
_cell_measurement_theta_min 1
_cell_volume 1596.41(18)
_computing_cell_refinement 'COLLECT and DENZO'
_computing_data_collection 'COLLECT (Hooft, 1998) and DENZO (Otwinowski & Minor, 1997)'
_computing_data_reduction 'COLLECT and DENZO'
_computing_molecular_graphics 'PLATON (Spek, 2003)'
_computing_publication_material 'SHELXL-97 (Sheldrick, 2008)'
_computing_structure_refinement 'SHELXL-97 (Sheldrick, 1997)'
_computing_structure_solution 'SIR92 (Altomare et al., 1994)'
_diffrn_ambient_temperature 150(1)
_diffrn_detector_area_resol_mean 9.091
_diffrn_measured_fraction_theta_full 0.996
_diffrn_measured_fraction_theta_max 0.994
_diffrn_measurement_device_type 'Bruker Nonius KappaCCD area detector'
_diffrn_measurement_method '\f and \w scans to fill the Ewald sphere'
_diffrn_radiation_monochromator graphite
_diffrn_radiation_source 'fine-focus sealed tube'
_diffrn_radiation_type MoK\a
_diffrn_radiation_wavelength 0.71073
_diffrn_reflns_av_R_equivalents 0.0313
_diffrn_reflns_av_unetI/netI 0.0186
_diffrn_reflns_laue_measured_fraction_full 0.996
_diffrn_reflns_laue_measured_fraction_max 0.994
_diffrn_reflns_limit_h_max 12
_diffrn_reflns_limit_h_min -12
_diffrn_reflns_limit_k_max 16
_diffrn_reflns_limit_k_min -16
_diffrn_reflns_limit_l_max 18
_diffrn_reflns_limit_l_min -18
_diffrn_reflns_number 31222
_diffrn_reflns_point_group_measured_fraction_full 0.996
_diffrn_reflns_point_group_measured_fraction_max 0.994
_diffrn_reflns_theta_full 25.242
_diffrn_reflns_theta_max 27.497
_diffrn_reflns_theta_min 2.612
_diffrn_standards_number 0
_exptl_absorpt_coefficient_mu 0.968
_exptl_absorpt_correction_T_max 0.804
_exptl_absorpt_correction_T_min 0.674
_exptl_absorpt_correction_type integration
_exptl_absorpt_process_details
;
Gaussian integration (Coppens, 1970)
;
_exptl_crystal_colour colourless
_exptl_crystal_density_diffrn 1.683
_exptl_crystal_description block
_exptl_crystal_F_000 800
_exptl_crystal_size_max 0.53
_exptl_crystal_size_mid 0.42
_exptl_crystal_size_min 0.35
_refine_diff_density_max 0.876
_refine_diff_density_min -0.761
_refine_diff_density_rms 0.088
_refine_ls_extinction_method none
_refine_ls_goodness_of_fit_ref 1.227
_refine_ls_hydrogen_treatment constr
_refine_ls_matrix_type full
_refine_ls_number_parameters 433
_refine_ls_number_reflns 7284
_refine_ls_number_restraints 6
_refine_ls_restrained_S_all 1.226
_refine_ls_R_factor_all 0.0314
_refine_ls_R_factor_gt 0.0289
_refine_ls_shift/su_max 0.003
_refine_ls_shift/su_mean 0.000
_refine_ls_structure_factor_coef Fsqd
_refine_ls_weighting_details 'w=1/[\s^2^(Fo^2^)+(0.0198P)^2^+2.5252P] where P=(Fo^2^+2Fc^2^)/3'
_refine_ls_weighting_scheme calc
_refine_ls_wR_factor_gt 0.0724
_refine_ls_wR_factor_ref 0.0747
_reflns_Friedel_coverage 0.000
_reflns_number_gt 6931
_reflns_number_total 7284
_reflns_threshold_expression 'I > 2\s(I)'
_cod_data_source_file ic5b00893_si_001.cif
_cod_data_source_block 11
_cod_depositor_comments 'Adding full bibliography for 4343079--4343083.cif.'
_cod_original_cell_volume 1596.40(18)
_cod_database_code 4343082
_shelx_space_group_comment
;
The symmetry employed for this shelxl refinement is uniquely defined
by the following loop, which should always be used as a source of
symmetry information in preference to the above space-group names.
They are only intended as comments.
;

loop_
_space_group_symop_operation_xyz
'x, y, z'
'-x, -y, -z'

loop_
_atom_site_label
_atom_site_type_symbol
_atom_site_fract_x
_atom_site_fract_y
_atom_site_fract_z
_atom_site_U_iso_or_equiv
_atom_site_adp_type
_atom_site_occupancy
_atom_site_site_symmetry_order
_atom_site_calc_flag
_atom_site_refinement_flags_posn
_atom_site_refinement_flags_adp
Sb1 Sb 1.00958(2) 0.31728(2) 0.24642(2) 0.01891(5) Uani 1 1 d . .
O1 O 0.85932(19) 0.45443(15) 0.23020(13) 0.0232(3) Uani 1 1 d . .
O3 O 0.95020(19) 0.34855(16) 0.10137(13) 0.0248(4) Uani 1 1 d . .
C10 C 0.9624(3) 0.0944(2) 0.2037(2) 0.0277(5) Uani 1 1 d . .
H10A H 0.9773 0.0146 0.2129 0.033 Uiso 1 1 d R U
H10B H 0.9258 0.1414 0.1353 0.033 Uiso 1 1 d R U
O2 O 0.7646(2) 0.50820(16) 0.06142(13) 0.0276(4) Uani 1 1 d . .
C1 C 0.8648(2) 0.1924(2) 0.31303(17) 0.0188(4) Uani 1 1 d . .
N1 N 0.9590(2) 0.29908(18) 0.42860(15) 0.0228(4) Uani 1 1 d . .
F9 F 0.4657(2) 0.62793(18) -0.25083(15) 0.0493(5) Uani 1 1 d . .
N2 N 1.0987(2) 0.12911(19) 0.22063(16) 0.0265(4) Uani 1 1 d . .
C16 C 0.4691(3) 0.8020(2) 0.1650(2) 0.0288(5) Uani 1 1 d . .
H16 H 0.4051 0.8615 0.1680 0.035 Uiso 1 1 d R U
C13 C 0.6645(3) 0.6227(2) 0.15633(18) 0.0220(5) Uani 1 1 d . .
F4 F 0.3483(3) 0.80675(19) -0.06610(17) 0.0639(7) Uani 1 1 d . .
F7 F 0.5205(2) 0.5691(2) -0.36571(15) 0.0569(6) Uani 1 1 d . .
F8 F 0.6331(2) 0.69503(19) -0.35069(18) 0.0660(7) Uani 1 1 d . .
C2 C 0.7837(3) 0.1949(2) 0.39342(18) 0.0214(5) Uani 1 1 d . .
F1 F 0.4570(3) 0.6717(3) 0.40769(18) 0.0743(8) Uani 1 1 d . .
C7 C 0.8090(3) 0.2788(2) 0.43760(18) 0.0247(5) Uani 1 1 d . .
H7A H 0.7481 0.3510 0.4024 0.030 Uiso 1 1 d R U
H7B H 0.7849 0.2481 0.5083 0.030 Uiso 1 1 d R U
F5 F 0.4636(3) 0.94242(19) -0.08032(16) 0.0623(6) Uani 1 1 d . .
F2 F 0.6624(2) 0.7248(3) 0.3945(2) 0.0775(9) Uani 1 1 d . .
F11 F 1.0368(2) 0.2996(2) -0.28781(19) 0.0606(6) Uani 1 1 d . .
C18 C 0.5764(3) 0.6955(2) 0.07312(19) 0.0240(5) Uani 1 1 d . .
H18 H 0.5833 0.6844 0.0138 0.029 Uiso 1 1 d R U
C26 C 0.8898(3) 0.3460(2) -0.09675(18) 0.0235(5) Uani 1 1 d . .
H26 H 0.9612 0.2924 -0.0540 0.028 Uiso 1 1 d R U
C24 C 0.7555(3) 0.4258(2) -0.25519(19) 0.0288(6) Uani 1 1 d . .
H24 H 0.7349 0.4250 -0.3172 0.035 Uiso 1 1 d R U
C22 C 0.7101(3) 0.5062(2) -0.13231(18) 0.0232(5) Uani 1 1 d . .
H22 H 0.6587 0.5607 -0.1139 0.028 Uiso 1 1 d R U
C6 C 0.8566(3) 0.1065(2) 0.27891(19) 0.0232(5) Uani 1 1 d . .
F10 F 0.8570(3) 0.2133(3) -0.2629(3) 0.0888(10) Uani 1 1 d . .
C11 C 1.1734(3) 0.0438(2) 0.3139(2) 0.0335(6) Uani 1 1 d . .
H11A H 1.2060 -0.0254 0.3055 0.040 Uiso 1 1 d R U
H11B H 1.1098 0.0267 0.3691 0.040 Uiso 1 1 d R U
H11C H 1.2536 0.0746 0.3280 0.040 Uiso 1 1 d R U
C25 C 0.8599(3) 0.3448(2) -0.18936(19) 0.0275(5) Uani 1 1 d . .
C8 C 1.0516(3) 0.1988(2) 0.49964(19) 0.0281(5) Uani 1 1 d . .
H8A H 1.0308 0.1881 0.5677 0.034 Uiso 1 1 d R U
H8B H 1.1493 0.2116 0.4872 0.034 Uiso 1 1 d R U
H8C H 1.0356 0.1313 0.4905 0.034 Uiso 1 1 d R U
C21 C 0.8149(3) 0.4259(2) -0.06625(17) 0.0212(5) Uani 1 1 d . .
C15 C 0.5549(3) 0.7301(2) 0.2480(2) 0.0268(5) Uani 1 1 d . .
C5 C 0.7561(3) 0.0310(2) 0.3182(2) 0.0312(6) Uani 1 1 d . .
H5 H 0.7490 -0.0259 0.2953 0.037 Uiso 1 1 d R U
C3 C 0.6846(3) 0.1176(2) 0.4329(2) 0.0287(5) Uani 1 1 d . .
H3 H 0.6299 0.1186 0.4864 0.034 Uiso 1 1 d R U
C14 C 0.6521(3) 0.6420(2) 0.24374(19) 0.0241(5) Uani 1 1 d . .
H14 H 0.7096 0.5948 0.3003 0.029 Uiso 1 1 d R U
B1 B 0.7720(3) 0.5203(2) 0.1516(2) 0.0214(5) Uani 1 1 d . .
F6 F 0.2749(3) 0.9156(3) 0.00504(19) 0.0881(10) Uani 1 1 d . .
C4 C 0.6683(3) 0.0387(3) 0.3930(2) 0.0345(6) Uani 1 1 d . .
H4 H 0.5970 -0.0088 0.4159 0.041 Uiso 1 1 d R U
F3 F 0.4812(3) 0.8478(2) 0.3334(2) 0.0783(8) Uani 1 1 d . .
F12 F 1.0107(4) 0.1701(2) -0.14466(19) 0.1099(14) Uani 1 1 d . U
C17 C 0.4803(3) 0.7842(2) 0.0775(2) 0.0265(5) Uani 1 1 d . .
B2 B 0.8480(3) 0.4251(2) 0.0404(2) 0.0206(5) Uani 1 1 d . .
C23 C 0.6819(3) 0.5064(2) -0.22624(18) 0.0260(5) Uani 1 1 d . .
C9 C 0.9796(4) 0.4016(2) 0.4446(2) 0.0340(6) Uani 1 1 d . .
H9A H 0.9217 0.4677 0.3963 0.041 Uiso 1 1 d R U
H9B H 1.0780 0.4137 0.4366 0.041 Uiso 1 1 d R U
H9C H 0.9526 0.3905 0.5117 0.041 Uiso 1 1 d R U
C27 C 0.5757(3) 0.5991(3) -0.2976(2) 0.0355(6) Uani 1 1 d . .
C20 C 0.3920(3) 0.8623(3) -0.0151(2) 0.0357(6) Uani 1 1 d . .
C19 C 0.5402(3) 0.7431(3) 0.3454(2) 0.0379(7) Uani 1 1 d . .
C12 C 1.1917(3) 0.1476(3) 0.1351(2) 0.0404(7) Uani 1 1 d . .
H12A H 1.2768 0.1755 0.1456 0.049 Uiso 1 1 d R U
H12B H 1.1425 0.2030 0.0742 0.049 Uiso 1 1 d R U
H12C H 1.2164 0.0758 0.1294 0.049 Uiso 1 1 d R U
C28 C 0.9401(4) 0.2572(3) -0.2199(2) 0.0372(7) Uani 1 1 d . .

loop_
_atom_site_aniso_label
_atom_site_aniso_U_11
_atom_site_aniso_U_22
_atom_site_aniso_U_33
_atom_site_aniso_U_23
_atom_site_aniso_U_13
_atom_site_aniso_U_12
Sb1 0.01917(8) 0.01972(8) 0.01507(8) -0.00412(6) -0.00047(5) -0.00352(6)
O1 0.0306(9) 0.0195(8) 0.0186(8) -0.0077(7) -0.0029(7) 0.0006(7)
O3 0.0286(9) 0.0272(9) 0.0166(8) -0.0090(7) -0.0014(7) 0.0032(7)
C10 0.0316(13) 0.0262(13) 0.0271(13) -0.0145(11) -0.0036(10) 0.0037(10)
O2 0.0325(10) 0.0287(9) 0.0212(9) -0.0130(7) -0.0051(7) 0.0089(8)
C1 0.0175(10) 0.0175(10) 0.0190(10) -0.0054(9) -0.0024(8) -0.0006(8)
N1 0.0288(11) 0.0210(10) 0.0176(9) -0.0069(8) -0.0023(8) -0.0030(8)
F9 0.0376(10) 0.0541(12) 0.0405(10) -0.0074(9) -0.0080(8) 0.0086(9)
N2 0.0257(11) 0.0276(11) 0.0223(10) -0.0089(9) 0.0004(8) 0.0055(9)
C16 0.0261(12) 0.0224(12) 0.0396(15) -0.0146(11) 0.0072(11) -0.0039(10)
C13 0.0253(12) 0.0189(11) 0.0214(11) -0.0077(9) 0.0017(9) -0.0039(9)
F4 0.0729(15) 0.0459(12) 0.0570(13) -0.0045(10) -0.0367(12) -0.0049(11)
F7 0.0498(12) 0.0795(16) 0.0353(10) -0.0174(10) -0.0207(9) -0.0066(11)
F8 0.0438(11) 0.0470(12) 0.0633(14) 0.0251(10) -0.0204(10) -0.0179(9)
C2 0.0201(11) 0.0212(11) 0.0188(11) -0.0045(9) 0.0002(9) -0.0010(9)
F1 0.0950(19) 0.108(2) 0.0493(13) -0.0527(14) 0.0369(13) -0.0495(17)
C7 0.0271(12) 0.0275(12) 0.0185(11) -0.0096(10) 0.0026(9) -0.0001(10)
F5 0.0653(14) 0.0440(12) 0.0466(12) 0.0160(9) -0.0072(10) -0.0192(10)
F2 0.0439(12) 0.152(3) 0.0750(16) -0.0901(19) -0.0105(11) 0.0076(14)
F11 0.0536(13) 0.0664(14) 0.0774(16) -0.0444(13) 0.0319(12) -0.0150(11)
C18 0.0277(12) 0.0220(12) 0.0202(11) -0.0066(9) 0.0031(9) -0.0032(10)
C26 0.0271(12) 0.0240(12) 0.0178(11) -0.0065(9) 0.0015(9) -0.0051(10)
C24 0.0360(14) 0.0364(14) 0.0166(11) -0.0105(10) 0.0027(10) -0.0159(12)
C22 0.0240(12) 0.0242(12) 0.0193(11) -0.0063(9) 0.0012(9) -0.0053(9)
C6 0.0245(12) 0.0202(11) 0.0231(11) -0.0080(9) -0.0066(9) 0.0009(9)
F10 0.0575(14) 0.125(2) 0.156(3) -0.126(2) 0.0293(16) -0.0307(15)
C11 0.0300(14) 0.0306(14) 0.0299(14) -0.0056(11) -0.0048(11) 0.0086(11)
C25 0.0354(14) 0.0295(13) 0.0206(12) -0.0116(10) 0.0074(10) -0.0114(11)
C8 0.0321(13) 0.0279(13) 0.0206(12) -0.0072(10) -0.0053(10) -0.0002(11)
C21 0.0237(11) 0.0220(11) 0.0160(10) -0.0055(9) 0.0017(9) -0.0051(9)
C15 0.0279(13) 0.0294(13) 0.0306(13) -0.0187(11) 0.0070(10) -0.0093(10)
C5 0.0342(14) 0.0221(12) 0.0354(14) -0.0090(11) -0.0083(11) -0.0061(11)
C3 0.0215(12) 0.0302(13) 0.0259(12) -0.0032(10) 0.0039(10) -0.0037(10)
C14 0.0245(12) 0.0250(12) 0.0239(12) -0.0108(10) 0.0008(9) -0.0049(10)
B1 0.0264(13) 0.0190(12) 0.0185(12) -0.0072(10) 0.0017(10) -0.0029(10)
F6 0.0658(16) 0.105(2) 0.0538(14) -0.0113(14) -0.0052(12) 0.0574(15)
C4 0.0268(13) 0.0307(14) 0.0385(15) -0.0043(12) -0.0022(11) -0.0124(11)
F3 0.108(2) 0.0718(16) 0.0760(17) -0.0599(15) -0.0052(15) 0.0206(15)
F12 0.206(4) 0.0629(16) 0.0423(13) -0.0255(12) -0.0052(18) 0.066(2)
C17 0.0237(12) 0.0215(12) 0.0286(13) -0.0048(10) 0.0032(10) -0.0023(9)
B2 0.0240(13) 0.0206(12) 0.0153(11) -0.0057(10) 0.0023(9) -0.0028(10)
C23 0.0273(12) 0.0299(13) 0.0171(11) -0.0040(10) -0.0007(9) -0.0111(10)
C9 0.0518(18) 0.0266(13) 0.0259(13) -0.0128(11) -0.0057(12) -0.0053(12)
C27 0.0314(14) 0.0411(16) 0.0243(13) -0.0014(12) -0.0053(11) -0.0121(12)
C20 0.0330(15) 0.0282(14) 0.0338(15) -0.0023(12) 0.0007(12) 0.0019(11)
C19 0.0332(15) 0.0517(19) 0.0442(17) -0.0351(15) 0.0056(13) -0.0054(13)
C12 0.0347(15) 0.0490(18) 0.0316(15) -0.0148(14) 0.0048(12) 0.0090(13)
C28 0.0510(18) 0.0385(16) 0.0294(14) -0.0211(13) 0.0090(13) -0.0083(14)

loop_
_atom_type_symbol
_atom_type_description
_atom_type_scat_dispersion_real
_atom_type_scat_dispersion_imag
_atom_type_scat_source
C C 0.0033 0.0016 'International Tables Vol C Tables 4.2.6.8 and 6.1.1.4'
H H 0.0000 0.0000 'International Tables Vol C Tables 4.2.6.8 and 6.1.1.4'
O O 0.0106 0.0060 'International Tables Vol C Tables 4.2.6.8 and 6.1.1.4'
N N 0.0061 0.0033 'International Tables Vol C Tables 4.2.6.8 and 6.1.1.4'
B B 0.0013 0.0007 'International Tables Vol C Tables 4.2.6.8 and 6.1.1.4'
F F 0.0171 0.0103 'International Tables Vol C Tables 4.2.6.8 and 6.1.1.4'
Sb Sb -0.5866 1.5461 'International Tables Vol C Tables 4.2.6.8 and 6.1.1.4'

loop_
_exptl_crystal_face_index_h
_exptl_crystal_face_index_k
_exptl_crystal_face_index_l
_exptl_crystal_face_perp_dist
0 1 0 0.201
0 -1 0 0.211
0 0 -1 0.118
0 0 1 0.146
-1 -1 0 0.208
1 1 0 0.185
1 1 1 0.181
-1 1 0 0.240
1 0 0 0.219
1 -1 -1 0.234
-1 1 1 0.250

loop_
_geom_angle_atom_site_label_1
_geom_angle_atom_site_label_2
_geom_angle_atom_site_label_3
_geom_angle
O3 Sb1 O1 85.94(7)
O3 Sb1 C1 93.51(8)
O1 Sb1 C1 93.66(8)
O3 Sb1 N1 153.61(7)
O1 Sb1 N1 74.16(7)
C1 Sb1 N1 71.14(8)
B1 O1 Sb1 129.17(16)
B2 O3 Sb1 129.55(16)
N2 C10 C6 109.6(2)
N2 C10 H10A 109.4
C6 C10 H10A 109.1
N2 C10 H10B 110.3
C6 C10 H10B 110.3
H10A C10 H10B 108.2
B2 O2 B1 124.5(2)
C6 C1 C2 120.4(2)
C6 C1 Sb1 120.06(18)
C2 C1 Sb1 119.47(17)
C9 N1 C8 109.8(2)
C9 N1 C7 111.5(2)
C8 N1 C7 111.3(2)
C9 N1 Sb1 114.13(16)
C8 N1 Sb1 108.25(15)
C7 N1 Sb1 101.66(14)
C12 N2 C11 109.6(2)
C12 N2 C10 111.5(2)
C11 N2 C10 111.6(2)
C15 C16 C17 118.9(2)
C15 C16 H16 120.4
C17 C16 H16 120.8
C14 C13 C18 117.5(2)
C14 C13 B1 121.6(2)
C18 C13 B1 120.9(2)
C3 C2 C1 119.2(2)
C3 C2 C7 121.6(2)
C1 C2 C7 119.2(2)
N1 C7 C2 110.1(2)
N1 C7 H7A 109.8
C2 C7 H7A 109.6
N1 C7 H7B 109.5
C2 C7 H7B 109.6
H7A C7 H7B 108.1
C17 C18 C13 121.1(2)
C17 C18 H18 120.0
C13 C18 H18 119.0
C25 C26 C21 121.3(2)
C25 C26 H26 119.6
C21 C26 H26 119.1
C23 C24 C25 118.8(2)
C23 C24 H24 120.6
C25 C24 H24 120.6
C21 C22 C23 120.8(2)
C21 C22 H22 119.7
C23 C22 H22 119.5
C5 C6 C1 119.3(2)
C5 C6 C10 121.6(2)
C1 C6 C10 119.1(2)
N2 C11 H11A 109.5
N2 C11 H11B 109.7
H11A C11 H11B 109.5
N2 C11 H11C 109.2
H11A C11 H11C 109.5
H11B C11 H11C 109.5
C26 C25 C24 120.4(3)
C26 C25 C28 120.5(3)
C24 C25 C28 119.2(2)
N1 C8 H8A 109.5
N1 C8 H8B 109.3
H8A C8 H8B 109.5
N1 C8 H8C 109.6
H8A C8 H8C 109.5
H8B C8 H8C 109.5
C26 C21 C22 117.9(2)
C26 C21 B2 120.9(2)
C22 C21 B2 121.1(2)
C16 C15 C14 120.7(2)
C16 C15 C19 120.2(3)
C14 C15 C19 119.0(3)
C4 C5 C6 120.1(3)
C4 C5 H5 120.0
C6 C5 H5 119.9
C4 C3 C2 120.0(3)
C4 C3 H3 120.1
C2 C3 H3 119.9
C15 C14 C13 121.2(2)
C15 C14 H14 119.5
C13 C14 H14 119.3
O1 B1 O2 125.5(2)
O1 B1 C13 120.2(2)
O2 B1 C13 114.4(2)
C5 C4 C3 120.5(2)
C5 C4 H4 119.7
C3 C4 H4 119.8
C16 C17 C18 120.6(2)
C16 C17 C20 120.5(2)
C18 C17 C20 118.9(3)
O3 B2 O2 125.3(2)
O3 B2 C21 119.9(2)
O2 B2 C21 114.9(2)
C24 C23 C22 120.8(2)
C24 C23 C27 120.1(2)
C22 C23 C27 119.0(3)
N1 C9 H9A 109.6
N1 C9 H9B 109.5
H9A C9 H9B 109.5
N1 C9 H9C 109.3
H9A C9 H9C 109.5
H9B C9 H9C 109.5
F9 C27 F8 107.0(3)
F9 C27 F7 106.1(2)
F8 C27 F7 105.7(2)
F9 C27 C23 112.7(2)
F8 C27 C23 112.0(2)
F7 C27 C23 112.8(3)
F6 C20 F4 105.5(3)
F6 C20 F5 107.5(3)
F4 C20 F5 105.3(3)
F6 C20 C17 113.1(3)
F4 C20 C17 112.6(2)
F5 C20 C17 112.3(3)
F2 C19 F1 106.9(3)
F2 C19 F3 105.8(3)
F1 C19 F3 105.1(3)
F2 C19 C15 113.4(2)
F1 C19 C15 112.0(2)
F3 C19 C15 113.0(3)
N2 C12 H12A 110.0
N2 C12 H12B 109.5
H12A C12 H12B 109.5
N2 C12 H12C 108.9
H12A C12 H12C 109.5
H12B C12 H12C 109.5
F12 C28 F10 107.0(3)
F12 C28 F11 105.0(3)
F10 C28 F11 104.3(3)
F12 C28 C25 113.7(2)
F10 C28 C25 112.8(3)
F11 C28 C25 113.3(3)

loop_
_geom_bond_atom_site_label_1
_geom_bond_atom_site_label_2
_geom_bond_distance
Sb1 O3 2.0529(17)
Sb1 O1 2.0573(17)
Sb1 C1 2.144(2)
Sb1 N1 2.601(2)
O1 B1 1.331(3)
O3 B2 1.330(3)
C10 N2 1.473(4)
C10 C6 1.510(4)
C10 H10A 0.9700
C10 H10B 0.9701
O2 B2 1.381(3)
O2 B1 1.387(3)
C1 C6 1.394(3)
C1 C2 1.396(3)
N1 C9 1.465(3)
N1 C8 1.467(3)
N1 C7 1.469(3)
F9 C27 1.330(4)
N2 C12 1.463(4)
N2 C11 1.469(3)
C16 C15 1.378(4)
C16 C17 1.383(4)
C16 H16 0.9300
C13 C14 1.392(3)
C13 C18 1.395(3)
C13 B1 1.584(4)
F4 C20 1.324(4)
F7 C27 1.337(4)
F8 C27 1.332(3)
C2 C3 1.391(3)
C2 C7 1.507(3)
F1 C19 1.321(4)
C7 H7A 0.9700
C7 H7B 0.9700
F5 C20 1.326(3)
F2 C19 1.314(4)
F11 C28 1.324(4)
C18 C17 1.390(4)
C18 H18 0.9300
C26 C25 1.388(3)
C26 C21 1.391(4)
C26 H26 0.9300
C24 C23 1.380(4)
C24 C25 1.392(4)
C24 H24 0.9300
C22 C21 1.392(3)
C22 C23 1.396(3)
C22 H22 0.9300
C6 C5 1.387(4)
F10 C28 1.322(4)
C11 H11A 0.9600
C11 H11B 0.9599
C11 H11C 0.9599
C25 C28 1.492(4)
C8 H8A 0.9601
C8 H8B 0.9600
C8 H8C 0.9600
C21 B2 1.584(3)
C15 C14 1.389(4)
C15 C19 1.495(4)
C5 C4 1.383(4)
C5 H5 0.9301
C3 C4 1.384(4)
C3 H3 0.9300
C14 H14 0.9301
F6 C20 1.322(4)
C4 H4 0.9300
F3 C19 1.332(4)
F12 C28 1.314(4)
C17 C20 1.496(4)
C23 C27 1.492(4)
C9 H9A 0.9599
C9 H9B 0.9600
C9 H9C 0.9600
C12 H12A 0.9600
C12 H12B 0.9599
C12 H12C 0.9600
